data_7153967
loop_
_publ_author_name
'Feng, Chuan-Mi'
'Zhu, Yi-Zhou'
'Zang, Yun'
'Tong, Yu-Zhang'
'Zheng, Jian-Yu'

_publ_section_title
;
 Switchable regioselectivity in the PIFA-BF3&#x00B7;Et2O mediated
 oxidative coupling of meso-brominated Ni(ii) porphyrin.
;
_journal_issue 36
_journal_name_full 'Organic &amp; biomolecular chemistry'
_journal_page_first 6990
_journal_page_last 6993
_journal_paper_doi 10.1039/c4ob01517g
_journal_volume 12
_journal_year 2014
_chemical_formula_sum 'C96 H100 Br2 N8 Ni2'
_chemical_formula_weight 1643.02
_chemical_name_systematic
; 
 ? 
;
_space_group_IT_number 14
_symmetry_space_group_name_Hall '-P 2ybc'
_symmetry_space_group_name_H-M 'P 1 21/c 1'
_atom_sites_solution_hydrogens geom
_atom_sites_solution_primary direct
_atom_sites_solution_secondary difmap
_audit_creation_method SHELXL-97
_cell_angle_alpha 90.00
_cell_angle_beta 109.69
_cell_angle_gamma 90.00
_cell_formula_units_Z 4
_cell_length_a 38.7(10)
_cell_length_b 9.0001(13)
_cell_length_c 33.3200(3)
_cell_measurement_temperature 273(2)
_cell_measurement_theta_max 25.01
_cell_measurement_theta_min 3.02
_cell_volume 10927(3)
_computing_structure_refinement 'SHELXL-97 (Sheldrick, 1997)'
_computing_structure_solution 'SHELXS-97 (Sheldrick, 1990)'
_diffrn_ambient_temperature 273(2)
_diffrn_measured_fraction_theta_full 0.987
_diffrn_measured_fraction_theta_max 0.987
_diffrn_radiation_monochromator graphite
_diffrn_radiation_source 'fine-focus sealed tube'
_diffrn_radiation_type MoK\a
_diffrn_radiation_wavelength 0.71073
_diffrn_reflns_av_R_equivalents 0.0420
_diffrn_reflns_av_sigmaI/netI 0.0742
_diffrn_reflns_limit_h_max 33
_diffrn_reflns_limit_h_min -46
_diffrn_reflns_limit_k_max 10
_diffrn_reflns_limit_k_min -10
_diffrn_reflns_limit_l_max 39
_diffrn_reflns_limit_l_min -31
_diffrn_reflns_number 47293
_diffrn_reflns_theta_full 25.01
_diffrn_reflns_theta_max 25.01
_diffrn_reflns_theta_min 3.02
_exptl_absorpt_coefficient_mu 1.115
_exptl_absorpt_correction_T_max 0.9161
_exptl_absorpt_correction_T_min 0.8245
_exptl_absorpt_correction_type multi-scan
_exptl_absorpt_process_details SADABS
_exptl_crystal_colour purple
_exptl_crystal_density_diffrn 0.999
_exptl_crystal_density_meas ?
_exptl_crystal_density_method 'not measured'
_exptl_crystal_description block
_exptl_crystal_F_000 3431
_exptl_crystal_size_max 0.18
_exptl_crystal_size_mid 0.14
_exptl_crystal_size_min 0.08
_platon_squeeze_details ' ?'
_refine_diff_density_max 2.130
_refine_diff_density_min -1.245
_refine_diff_density_rms 0.119
_refine_ls_extinction_method none
_refine_ls_goodness_of_fit_ref 1.023
_refine_ls_hydrogen_treatment mixed
_refine_ls_matrix_type full
_refine_ls_number_parameters 985
_refine_ls_number_reflns 19023
_refine_ls_number_restraints 338
_refine_ls_restrained_S_all 1.054
_refine_ls_R_factor_all 0.1410
_refine_ls_R_factor_gt 0.0994
_refine_ls_shift/su_max 0.149
_refine_ls_shift/su_mean 0.002
_refine_ls_structure_factor_coef Fsqd
_refine_ls_weighting_details 'calc w=1/[\s^2^(Fo^2^)+(0.2000P)^2^+0.0000P] where P=(Fo^2^+2Fc^2^)/3'
_refine_ls_weighting_scheme calc
_refine_ls_wR_factor_gt 0.2754
_refine_ls_wR_factor_ref 0.3090
_reflns_number_gt 10843
_reflns_number_total 19023
_reflns_threshold_expression >2sigma(I)
_cod_data_source_file c4ob01517g2.cif
_cod_data_source_block p131123f
_cod_depositor_comments
;Adding full bibliography for 7153967.cif.

The following automatic conversions were performed:

'_exptl_crystal_density_meas' value 'none' was changed to '?' - the
value is perceived as not measured.

Automatic conversion script
Id: cif_fix_values 3008 2015-01-20 13:52:24Z robertas 
;
_cod_original_cell_volume 10927
_cod_original_sg_symbol_H-M P21/c
_cod_database_code 7153967

loop_
_symmetry_equiv_pos_as_xyz
'x, y, z'
'-x, y+1/2, -z+1/2'
'-x, -y, -z'
'x, -y-1/2, z-1/2'

loop_
_atom_site_label
_atom_site_type_symbol
_atom_site_fract_x
_atom_site_fract_y
_atom_site_fract_z
_atom_site_U_iso_or_equiv
_atom_site_adp_type
_atom_site_occupancy
_atom_site_symmetry_multiplicity
_atom_site_calc_flag
_atom_site_refinement_flags
Br1 Br 0.61798(3) 0.4668(2) -0.28355(3) 0.1395(6) Uani 1 1 d .
Br2 Br 0.82499(2) 0.90080(13) 0.28719(3) 0.0929(4) Uani 1 1 d .
C1 C 0.9241(3) 0.7488(15) 0.1423(4) 0.209(3) Uani 1 1 d GDU
C2 C 0.9465(4) 0.8368(11) 0.1271(4) 0.211(3) Uani 1 1 d GU
H2 H 0.9378 0.9267 0.1137 0.253 Uiso 1 1 calc R
C3 C 0.9819(3) 0.7905(13) 0.1318(4) 0.216(3) Uani 1 1 d GDU
C4 C 0.9949(3) 0.6561(14) 0.1517(4) 0.214(3) Uani 1 1 d GDU
H4 H 1.0186 0.6251 0.1549 0.257 Uiso 1 1 calc R
C5 C 0.9725(4) 0.5680(11) 0.1669(4) 0.214(3) Uani 1 1 d GDU
C6 C 0.9371(3) 0.6144(13) 0.1622(4) 0.210(3) Uani 1 1 d GDU
H6 H 0.9221 0.5555 0.1724 0.252 Uiso 1 1 calc R
C7 C 0.9843(4) 0.4091(13) 0.1874(5) 0.217(3) Uani 1 1 d DU
C8 C 1.0232(4) 0.3609(15) 0.1853(5) 0.214(4) Uani 1 1 d DU
H8A H 1.0197 0.2950 0.1616 0.320 Uiso 1 1 calc R
H8B H 1.0370 0.3111 0.2112 0.320 Uiso 1 1 calc R
H8C H 1.0364 0.4475 0.1817 0.320 Uiso 1 1 calc R
C9 C 0.9910(5) 0.445(2) 0.2351(5) 0.217(4) Uani 1 1 d DU
H9A H 0.9704 0.4996 0.2375 0.325 Uiso 1 1 calc R
H9B H 1.0129 0.5036 0.2464 0.325 Uiso 1 1 calc R
H9C H 0.9937 0.3541 0.2509 0.325 Uiso 1 1 calc R
C10 C 0.9600(4) 0.2769(15) 0.1744(6) 0.233(4) Uani 1 1 d DU
H10A H 0.9352 0.3051 0.1706 0.350 Uiso 1 1 calc R
H10B H 0.9679 0.2019 0.1961 0.350 Uiso 1 1 calc R
H10C H 0.9613 0.2384 0.1480 0.350 Uiso 1 1 calc R
C11 C 1.0064(4) 0.8873(16) 0.1143(5) 0.227(3) Uani 1 1 d DU
C12 C 1.0426(4) 0.8166(18) 0.1120(6) 0.243(4) Uani 1 1 d DU
H12A H 1.0377 0.7679 0.0851 0.364 Uiso 1 1 calc R
H12B H 1.0517 0.7453 0.1346 0.364 Uiso 1 1 calc R
H12C H 1.0606 0.8930 0.1151 0.364 Uiso 1 1 calc R
C13 C 1.0143(6) 1.005(2) 0.1459(5) 0.244(4) Uani 1 1 d DU
H13A H 1.0045 0.9791 0.1678 0.365 Uiso 1 1 calc R
H13B H 1.0032 1.0961 0.1325 0.365 Uiso 1 1 calc R
H13C H 1.0404 1.0184 0.1582 0.365 Uiso 1 1 calc R
C14 C 0.9842(5) 0.942(2) 0.0689(5) 0.235(4) Uani 1 1 d DU
H14A H 0.9978 0.9228 0.0501 0.353 Uiso 1 1 calc R
H14B H 0.9799 1.0471 0.0696 0.353 Uiso 1 1 calc R
H14C H 0.9611 0.8909 0.0588 0.353 Uiso 1 1 calc R
C15 C 0.8867(2) 0.8020(14) 0.1373(4) 0.109(3) Uani 1 1 d DU
C16 C 0.8784(3) 0.8629(15) 0.1722(4) 0.117(3) Uani 1 1 d U
C17 C 0.9012(3) 0.836(3) 0.2133(4) 0.193(8) Uani 1 1 d .
H17 H 0.9257 0.8075 0.2212 0.231 Uiso 1 1 calc R
C18 C 0.8827(3) 0.858(3) 0.2397(4) 0.232(11) Uani 1 1 d .
H18 H 0.8919 0.8517 0.2693 0.279 Uiso 1 1 calc R
C19 C 0.8464(2) 0.8942(15) 0.2145(3) 0.111(4) Uani 1 1 d .
C20 C 0.81746(19) 0.9299(9) 0.2289(2) 0.068(2) Uani 1 1 d .
C21 C 0.78554(17) 1.0001(7) 0.2035(2) 0.0485(15) Uani 1 1 d .
C22 C 0.75961(17) 1.0701(7) 0.2192(2) 0.0499(16) Uani 1 1 d .
H22 H 0.7593 1.0657 0.2469 0.060 Uiso 1 1 calc R
C23 C 0.73548(17) 1.1441(6) 0.18615(18) 0.0419(14) Uani 1 1 d .
H23 H 0.7159 1.2026 0.1869 0.050 Uiso 1 1 calc R
C24 C 0.74642(16) 1.1137(6) 0.14897(18) 0.0372(13) Uani 1 1 d .
C25 C 0.72563(15) 1.1565(5) 0.10795(17) 0.0345(12) Uani 1 1 d .
C26 C 0.73099(15) 1.0882(5) 0.07314(18) 0.0327(12) Uani 1 1 d .
C27 C 0.70633(16) 1.1006(6) 0.03013(18) 0.0406(13) Uani 1 1 d .
H27 H 0.6868 1.1665 0.0201 0.049 Uiso 1 1 calc R
C28 C 0.71686(15) 0.9989(6) 0.00694(17) 0.0369(13) Uani 1 1 d .
H28 H 0.7048 0.9758 -0.0216 0.044 Uiso 1 1 calc R
C29 C 0.75057(14) 0.9321(6) 0.03469(17) 0.0347(12) Uani 1 1 d .
C30 C 0.77111(14) 0.8344(7) 0.02050(18) 0.0402(13) Uani 1 1 d .
C31 C 0.80742(19) 0.8008(9) 0.0456(2) 0.0685(19) Uani 1 1 d U
C32 C 0.8328(2) 0.7209(12) 0.0308(3) 0.097(2) Uani 1 1 d U
H32 H 0.8278 0.6792 0.0039 0.116 Uiso 1 1 calc R
C33 C 0.8651(3) 0.7171(13) 0.0626(3) 0.112(3) Uani 1 1 d U
H33 H 0.8866 0.6714 0.0625 0.134 Uiso 1 1 calc R
C34 C 0.8594(2) 0.7998(13) 0.0977(3) 0.102(2) Uani 1 1 d U
C35 C 0.69578(16) 1.2645(5) 0.10317(17) 0.0364(13) Uani 1 1 d .
C36 C 0.70434(17) 1.4087(6) 0.11878(17) 0.0377(13) Uani 1 1 d .
H36 H 0.7288 1.4376 0.1296 0.045 Uiso 1 1 calc R
C37 C 0.65768(16) 1.2222(5) 0.08658(17) 0.0349(13) Uani 1 1 d .
H37 H 0.6515 1.1265 0.0761 0.042 Uiso 1 1 calc R
C38 C 0.63055(16) 1.3199(6) 0.08603(18) 0.0370(13) Uani 1 1 d .
C39 C 0.64060(18) 1.4623(6) 0.10196(18) 0.0393(14) Uani 1 1 d .
H39 H 0.6220 1.5286 0.1015 0.047 Uiso 1 1 calc R
C40 C 0.67674(18) 1.5117(6) 0.11848(18) 0.0404(14) Uani 1 1 d .
C41 C 0.68778(19) 1.6693(6) 0.1342(2) 0.0476(16) Uani 1 1 d .
C42 C 0.7049(2) 1.7439(6) 0.1038(2) 0.065(2) Uani 1 1 d .
H42A H 0.7228 1.6785 0.0992 0.098 Uiso 1 1 calc R
H42B H 0.7166 1.8351 0.1162 0.098 Uiso 1 1 calc R
H42C H 0.6861 1.7645 0.0771 0.098 Uiso 1 1 calc R
C43 C 0.7169(2) 1.6635(7) 0.1794(2) 0.063(2) Uani 1 1 d .
H43A H 0.7366 1.5989 0.1791 0.095 Uiso 1 1 calc R
H43B H 0.7059 1.6265 0.1992 0.095 Uiso 1 1 calc R
H43C H 0.7264 1.7615 0.1877 0.095 Uiso 1 1 calc R
C44 C 0.6551(2) 1.7638(7) 0.1346(3) 0.070(2) Uani 1 1 d .
H44A H 0.6631 1.8643 0.1421 0.105 Uiso 1 1 calc R
H44B H 0.6451 1.7245 0.1552 0.105 Uiso 1 1 calc R
H44C H 0.6366 1.7622 0.1069 0.105 Uiso 1 1 calc R
C45 C 0.59000(17) 1.2759(6) 0.0710(2) 0.0450(15) Uani 1 1 d .
C46 C 0.5772(2) 1.2716(7) 0.1100(2) 0.0598(18) Uani 1 1 d .
H46A H 0.5819 1.3660 0.1242 0.090 Uiso 1 1 calc R
H46B H 0.5903 1.1953 0.1292 0.090 Uiso 1 1 calc R
H46C H 0.5514 1.2508 0.1008 0.090 Uiso 1 1 calc R
C47 C 0.56665(19) 1.3905(6) 0.0390(2) 0.0537(16) Uani 1 1 d .
H47A H 0.5757 1.4001 0.0156 0.081 Uiso 1 1 calc R
H47B H 0.5681 1.4849 0.0529 0.081 Uiso 1 1 calc R
H47C H 0.5416 1.3580 0.0286 0.081 Uiso 1 1 calc R
C48 C 0.58375(19) 1.1251(7) 0.0496(2) 0.0589(18) Uani 1 1 d .
H48A H 0.5950 1.0497 0.0702 0.088 Uiso 1 1 calc R
H48B H 0.5944 1.1237 0.0274 0.088 Uiso 1 1 calc R
H48C H 0.5579 1.1063 0.0375 0.088 Uiso 1 1 calc R
C49 C 0.72450(15) 0.6818(6) -0.03888(17) 0.0367(13) Uani 1 1 d .
C50 C 0.75641(15) 0.7726(7) -0.02296(19) 0.0420(14) Uani 1 1 d .
C51 C 0.77039(16) 0.7826(7) -0.05504(19) 0.0445(14) Uani 1 1 d .
H51 H 0.7917 0.8326 -0.0541 0.053 Uiso 1 1 calc R
C52 C 0.74653(15) 0.7026(6) -0.09053(19) 0.0417(14) Uani 1 1 d .
C53 C 0.70480(15) 0.6291(6) -0.01462(18) 0.0378(13) Uani 1 1 d .
H53 H 0.7100 0.6665 0.0128 0.045 Uiso 1 1 calc R
C54 C 0.67751(16) 0.5231(6) -0.02881(17) 0.0363(13) Uani 1 1 d .
C55 C 0.65971(17) 0.4559(6) -0.00116(19) 0.0406(14) Uani 1 1 d .
H55 H 0.6642 0.4770 0.0275 0.049 Uiso 1 1 calc R
C56 C 0.63488(17) 0.3552(6) -0.02577(18) 0.0412(14) Uani 1 1 d .
H56 H 0.6194 0.2937 -0.0171 0.049 Uiso 1 1 calc R
C57 C 0.63755(16) 0.3640(6) -0.06783(18) 0.0370(13) Uani 1 1 d .
C58 C 0.61408(15) 0.2912(6) -0.10261(19) 0.0377(13) Uani 1 1 d .
C59 C 0.61349(17) 0.3156(7) -0.1426(2) 0.0466(14) Uani 1 1 d .
C60 C 0.5866(2) 0.2513(9) -0.1807(3) 0.072(2) Uani 1 1 d .
H60 H 0.5688 0.1812 -0.1814 0.086 Uiso 1 1 calc R
C61 C 0.5927(2) 0.3133(12) -0.2143(2) 0.091(3) Uani 1 1 d .
H61 H 0.5787 0.2986 -0.2428 0.109 Uiso 1 1 calc R
C62 C 0.6236(2) 0.4033(10) -0.1992(2) 0.074(2) Uani 1 1 d .
C63 C 0.6409(2) 0.4801(12) -0.2236(2) 0.081(3) Uani 1 1 d .
C64 C 0.67393(18) 0.5511(9) -0.2086(2) 0.065(2) Uani 1 1 d .
C65 C 0.69545(19) 0.6038(10) -0.2346(2) 0.071(2) Uani 1 1 d .
H65 H 0.6887 0.6000 -0.2641 0.085 Uiso 1 1 calc R
C66 C 0.72605(18) 0.6573(8) -0.20787(19) 0.0574(17) Uani 1 1 d .
H66 H 0.7450 0.6991 -0.2153 0.069 Uiso 1 1 calc R
C67 C 0.72557(17) 0.6408(8) -0.1655(2) 0.0499(16) Uani 1 1 d .
C68 C 0.75249(15) 0.6940(7) -0.12944(18) 0.0406(13) Uani 1 1 d .
C69 C 0.78745(17) 0.7537(7) -0.13146(18) 0.0472(15) Uani 1 1 d .
C70 C 0.78883(19) 0.8848(8) -0.1528(2) 0.0594(18) Uani 1 1 d .
H70 H 0.7673 0.9354 -0.1673 0.071 Uiso 1 1 calc R
C71 C 0.81958(16) 0.6802(9) -0.1099(2) 0.0582(18) Uani 1 1 d D
H71 H 0.8189 0.5922 -0.0956 0.070 Uiso 1 1 calc R
C72 C 0.85405(19) 0.7392(12) -0.1096(2) 0.081(3) Uani 1 1 d .
C73 C 0.8543(2) 0.8707(12) -0.1312(3) 0.077(2) Uani 1 1 d .
H73 H 0.8766 0.9103 -0.1308 0.092 Uiso 1 1 calc R
C74 C 0.8232(3) 0.9417(10) -0.1524(3) 0.082(3) Uani 1 1 d .
C75 C 0.8902(2) 0.6585(12) -0.0826(3) 0.092(3) Uani 1 1 d DU
C76 C 0.9108(4) 0.7589(19) -0.0502(5) 0.177(5) Uani 1 1 d U
H76A H 0.9266 0.7036 -0.0265 0.266 Uiso 1 1 calc R
H76B H 0.8943 0.8182 -0.0410 0.266 Uiso 1 1 calc R
H76C H 0.9253 0.8224 -0.0614 0.266 Uiso 1 1 calc R
C77 C 0.8855(3) 0.5106(15) -0.0625(6) 0.190(6) Uani 1 1 d DU
H77A H 0.8803 0.5291 -0.0367 0.285 Uiso 1 1 calc R
H77B H 0.9077 0.4537 -0.0561 0.285 Uiso 1 1 calc R
H77C H 0.8656 0.4562 -0.0820 0.285 Uiso 1 1 calc R
C78 C 0.9089(4) 0.5958(18) -0.1119(5) 0.161(5) Uani 1 1 d U
H78A H 0.9261 0.5208 -0.0971 0.241 Uiso 1 1 calc R
H78B H 0.9216 0.6739 -0.1208 0.241 Uiso 1 1 calc R
H78C H 0.8909 0.5527 -0.1365 0.241 Uiso 1 1 calc R
C79 C 0.8200(4) 1.0943(14) -0.1791(5) 0.137(4) Uani 1 1 d U
C80 C 0.8598(3) 1.1506(15) -0.1718(5) 0.144(4) Uani 1 1 d U
H80A H 0.8588 1.2439 -0.1862 0.216 Uiso 1 1 calc R
H80B H 0.8726 1.0791 -0.1830 0.216 Uiso 1 1 calc R
H80C H 0.8725 1.1635 -0.1418 0.216 Uiso 1 1 calc R
C81 C 0.7975(4) 1.0730(13) -0.2235(4) 0.131(4) Uani 1 1 d U
H81A H 0.8073 0.9925 -0.2353 0.196 Uiso 1 1 calc R
H81B H 0.7977 1.1623 -0.2392 0.196 Uiso 1 1 calc R
H81C H 0.7728 1.0500 -0.2254 0.196 Uiso 1 1 calc R
C82 C 0.8008(4) 1.2201(15) -0.1618(5) 0.152(4) Uani 1 1 d U
H82A H 0.8009 1.3106 -0.1770 0.228 Uiso 1 1 calc R
H82B H 0.8138 1.2350 -0.1320 0.228 Uiso 1 1 calc R
H82C H 0.7759 1.1917 -0.1659 0.228 Uiso 1 1 calc R
C83 C 0.58492(17) 0.1928(6) -0.09502(18) 0.0397(13) Uani 1 1 d .
C84 C 0.59387(18) 0.0496(6) -0.0798(2) 0.0458(15) Uani 1 1 d .
H84 H 0.6174 0.0126 -0.0748 0.055 Uiso 1 1 calc R
C85 C 0.56655(18) -0.0400(6) -0.0719(2) 0.0454(15) Uani 1 1 d .
C86 C 0.53282(17) 0.0190(6) -0.0788(2) 0.0425(14) Uani 1 1 d .
H86 H 0.5152 -0.0397 -0.0731 0.051 Uiso 1 1 calc R
C87 C 0.52294(17) 0.1632(6) -0.0940(2) 0.0450(14) Uani 1 1 d .
C88 C 0.55068(16) 0.2500(6) -0.1022(2) 0.0434(14) Uani 1 1 d .
H88 H 0.5454 0.3464 -0.1125 0.052 Uiso 1 1 calc R
C89 C 0.48489(18) 0.2227(6) -0.1008(2) 0.0534(17) Uani 1 1 d .
C90 C 0.4769(2) 0.2174(9) -0.0584(3) 0.080(2) Uani 1 1 d .
H90A H 0.4794 0.1171 -0.0480 0.120 Uiso 1 1 calc R
H90B H 0.4524 0.2516 -0.0631 0.120 Uiso 1 1 calc R
H90C H 0.4941 0.2801 -0.0378 0.120 Uiso 1 1 calc R
C91 C 0.4562(2) 0.1228(9) -0.1315(3) 0.088(3) Uani 1 1 d .
H91A H 0.4616 0.1118 -0.1574 0.132 Uiso 1 1 calc R
H91B H 0.4323 0.1666 -0.1377 0.132 Uiso 1 1 calc R
H91C H 0.4565 0.0270 -0.1187 0.132 Uiso 1 1 calc R
C92 C 0.4794(2) 0.3797(8) -0.1174(3) 0.088(3) Uani 1 1 d .
H92A H 0.4539 0.4058 -0.1251 0.132 Uiso 1 1 calc R
H92B H 0.4869 0.3872 -0.1420 0.132 Uiso 1 1 calc R
H92C H 0.4938 0.4462 -0.0957 0.132 Uiso 1 1 calc R
C93 C 0.5445(2) -0.2821(7) -0.0512(3) 0.078(2) Uani 1 1 d .
H93A H 0.5510 -0.3843 -0.0445 0.117 Uiso 1 1 calc R
H93B H 0.5242 -0.2763 -0.0775 0.117 Uiso 1 1 calc R
H93C H 0.5377 -0.2379 -0.0287 0.117 Uiso 1 1 calc R
C94 C 0.5769(2) -0.2000(6) -0.0558(2) 0.0536(17) Uani 1 1 d .
C95 C 0.5901(3) -0.2838(7) -0.0882(3) 0.077(2) Uani 1 1 d .
H95A H 0.5932 -0.3872 -0.0806 0.116 Uiso 1 1 calc R
H95B H 0.6131 -0.2432 -0.0879 0.116 Uiso 1 1 calc R
H95C H 0.5723 -0.2735 -0.1162 0.116 Uiso 1 1 calc R
C96 C 0.6080(2) -0.1965(7) -0.0119(3) 0.077(2) Uani 1 1 d .
H96A H 0.6307 -0.1690 -0.0158 0.115 Uiso 1 1 calc R
H96B H 0.6106 -0.2930 0.0010 0.115 Uiso 1 1 calc R
H96C H 0.6021 -0.1251 0.0062 0.115 Uiso 1 1 calc R
N9 N 0.69308(13) 0.5753(6) -0.16597(15) 0.0442(12) Uani 1 1 d .
N10 N 0.71837(12) 0.6411(5) -0.08115(14) 0.0373(11) Uani 1 1 d .
N11 N 0.66416(13) 0.4666(5) -0.06909(15) 0.0358(11) Uani 1 1 d .
N12 N 0.63714(14) 0.4129(6) -0.15434(16) 0.0479(13) Uani 1 1 d .
N13 N 0.75848(12) 0.9895(5) 0.07494(14) 0.0349(10) Uani 1 1 d .
N14 N 0.77705(12) 1.0250(5) 0.16040(15) 0.0399(11) Uani 1 1 d .
N15 N 0.84345(15) 0.8975(10) 0.1718(2) 0.095(3) Uani 1 1 d .
N16 N 0.82448(14) 0.8510(9) 0.08675(18) 0.0752(19) Uani 1 1 d .
Ni1 Ni 0.677905(19) 0.52337(8) -0.11782(2) 0.0368(2) Uani 1 1 d .
Ni2 Ni 0.80080(2) 0.94219(11) 0.12333(3) 0.0546(3) Uani 1 1 d .

loop_
_atom_site_aniso_label
_atom_site_aniso_U_11
_atom_site_aniso_U_22
_atom_site_aniso_U_33
_atom_site_aniso_U_23
_atom_site_aniso_U_13
_atom_site_aniso_U_12
Br1 0.0757(6) 0.3054(18) 0.0313(4) 0.0093(7) 0.0101(4) -0.0764(8)
Br2 0.0575(5) 0.1613(9) 0.0486(5) 0.0241(5) 0.0029(4) 0.0093(5)
C1 0.209(3) 0.212(3) 0.210(3) -0.001(2) 0.074(2) 0.002(2)
C2 0.210(3) 0.213(3) 0.213(3) 0.000(2) 0.075(2) 0.001(2)
C3 0.215(3) 0.218(3) 0.218(3) 0.0002(19) 0.0761(19) 0.0006(19)
C4 0.213(3) 0.216(3) 0.215(3) 0.000(2) 0.074(2) 0.001(2)
C5 0.213(3) 0.215(3) 0.214(3) -0.0008(19) 0.0729(19) 0.0023(19)
C6 0.209(3) 0.213(3) 0.210(3) -0.002(2) 0.074(2) 0.003(2)
C7 0.216(3) 0.218(3) 0.217(3) -0.001(2) 0.073(2) 0.002(2)
C8 0.212(5) 0.214(5) 0.214(5) -0.001(3) 0.071(3) 0.004(3)
C9 0.216(5) 0.218(5) 0.217(5) 0.000(3) 0.074(3) 0.003(3)
C10 0.231(5) 0.234(5) 0.233(5) 0.000(3) 0.077(3) 0.000(3)
C11 0.226(3) 0.228(3) 0.228(3) 0.000(2) 0.078(2) 0.001(2)
C12 0.242(5) 0.242(5) 0.243(5) 0.000(3) 0.079(3) 0.001(3)
C13 0.243(5) 0.242(5) 0.244(5) 0.000(3) 0.080(3) 0.000(3)
C14 0.234(5) 0.236(5) 0.236(5) 0.001(3) 0.079(3) 0.001(3)
C15 0.050(4) 0.176(6) 0.099(5) -0.007(5) 0.022(4) 0.020(4)
C16 0.061(5) 0.179(7) 0.104(6) -0.013(6) 0.018(4) 0.003(5)
C17 0.036(5) 0.44(3) 0.080(8) -0.033(12) -0.007(5) 0.034(9)
C18 0.043(6) 0.57(4) 0.069(7) -0.025(14) -0.006(5) 0.063(12)
C19 0.037(4) 0.219(12) 0.057(5) -0.016(7) -0.011(4) 0.024(6)
C20 0.042(4) 0.109(6) 0.046(4) 0.003(4) 0.004(3) -0.001(4)
C21 0.041(3) 0.065(4) 0.042(4) 0.000(3) 0.017(3) -0.005(3)
C22 0.050(4) 0.068(4) 0.031(3) -0.003(3) 0.013(3) -0.020(3)
C23 0.053(4) 0.041(3) 0.038(3) 0.000(3) 0.024(3) -0.011(3)
C24 0.045(3) 0.035(3) 0.036(3) -0.002(2) 0.020(3) -0.017(3)
C25 0.039(3) 0.031(3) 0.037(3) -0.005(2) 0.016(2) -0.019(2)
C26 0.035(3) 0.028(3) 0.042(3) -0.002(2) 0.023(2) -0.006(2)
C27 0.047(3) 0.043(3) 0.036(3) -0.001(3) 0.021(3) 0.001(3)
C28 0.035(3) 0.052(3) 0.026(3) 0.000(2) 0.014(2) -0.001(3)
C29 0.031(3) 0.046(3) 0.031(3) -0.005(2) 0.016(2) -0.012(2)
C30 0.023(3) 0.067(4) 0.036(3) -0.004(3) 0.018(2) -0.002(3)
C31 0.046(3) 0.112(5) 0.059(4) -0.010(4) 0.031(3) 0.007(3)
C32 0.055(4) 0.157(5) 0.083(5) -0.017(4) 0.028(3) 0.026(4)
C33 0.067(4) 0.176(6) 0.095(5) -0.018(5) 0.031(4) 0.029(4)
C34 0.052(4) 0.177(6) 0.087(5) -0.009(5) 0.036(3) 0.022(4)
C35 0.061(4) 0.026(3) 0.031(3) 0.004(2) 0.028(3) -0.005(3)
C36 0.058(4) 0.032(3) 0.031(3) -0.004(2) 0.025(3) -0.021(3)
C37 0.055(4) 0.022(2) 0.036(3) -0.004(2) 0.025(3) -0.007(3)
C38 0.054(4) 0.029(3) 0.036(3) 0.004(2) 0.026(3) -0.001(3)
C39 0.066(4) 0.025(3) 0.041(3) 0.005(2) 0.038(3) -0.002(3)
C40 0.070(4) 0.033(3) 0.031(3) -0.001(2) 0.034(3) -0.011(3)
C41 0.083(5) 0.029(3) 0.043(4) -0.010(3) 0.037(3) -0.010(3)
C42 0.119(6) 0.033(3) 0.067(5) -0.012(3) 0.063(5) -0.028(4)
C43 0.109(6) 0.046(3) 0.046(4) -0.025(3) 0.040(4) -0.024(4)
C44 0.107(6) 0.036(3) 0.080(6) -0.020(3) 0.047(5) -0.004(4)
C45 0.057(4) 0.034(3) 0.053(4) 0.013(3) 0.030(3) 0.010(3)
C46 0.069(5) 0.058(4) 0.071(5) 0.006(3) 0.047(4) -0.008(3)
C47 0.063(4) 0.040(3) 0.063(4) 0.004(3) 0.028(3) 0.007(3)
C48 0.053(4) 0.050(4) 0.080(5) -0.004(3) 0.030(4) -0.016(3)
C49 0.042(3) 0.047(3) 0.028(3) 0.003(2) 0.022(2) 0.012(3)
C50 0.031(3) 0.060(4) 0.042(3) -0.003(3) 0.021(3) 0.012(3)
C51 0.037(3) 0.058(4) 0.044(4) -0.005(3) 0.022(3) 0.003(3)
C52 0.035(3) 0.055(3) 0.042(3) -0.006(3) 0.021(3) 0.003(3)
C53 0.040(3) 0.046(3) 0.036(3) -0.002(3) 0.024(3) 0.004(3)
C54 0.053(4) 0.035(3) 0.029(3) 0.004(2) 0.024(3) 0.003(3)
C55 0.061(4) 0.037(3) 0.032(3) 0.006(2) 0.025(3) 0.007(3)
C56 0.051(4) 0.036(3) 0.043(3) 0.008(3) 0.025(3) 0.015(3)
C57 0.046(3) 0.032(3) 0.040(3) 0.010(2) 0.024(3) 0.013(3)
C58 0.040(3) 0.036(3) 0.045(3) 0.001(3) 0.024(3) 0.003(3)
C59 0.046(4) 0.056(4) 0.043(4) 0.000(3) 0.021(3) -0.004(3)
C60 0.063(5) 0.096(5) 0.068(5) -0.019(4) 0.037(4) -0.031(4)
C61 0.072(5) 0.160(8) 0.040(4) -0.006(5) 0.019(4) -0.054(6)
C62 0.055(4) 0.131(7) 0.039(4) 0.000(4) 0.020(3) -0.030(5)
C63 0.056(5) 0.161(8) 0.028(4) 0.005(4) 0.015(3) -0.023(5)
C64 0.041(4) 0.130(6) 0.026(3) 0.010(4) 0.015(3) -0.010(4)
C65 0.048(4) 0.135(7) 0.033(4) 0.010(4) 0.019(3) -0.011(4)
C66 0.046(4) 0.098(5) 0.032(3) 0.003(3) 0.018(3) -0.013(4)
C67 0.042(3) 0.077(4) 0.041(4) 0.011(3) 0.027(3) 0.007(3)
C68 0.031(3) 0.061(4) 0.033(3) 0.003(3) 0.015(2) 0.007(3)
C69 0.046(4) 0.072(4) 0.028(3) -0.004(3) 0.020(3) 0.002(3)
C70 0.053(4) 0.074(5) 0.059(4) -0.008(4) 0.027(3) -0.007(4)
C71 0.042(4) 0.104(5) 0.037(3) 0.000(4) 0.025(3) 0.012(4)
C72 0.041(4) 0.165(9) 0.043(4) -0.033(5) 0.022(3) 0.009(5)
C73 0.044(4) 0.135(7) 0.060(5) -0.012(5) 0.031(4) -0.025(5)
C74 0.089(7) 0.092(6) 0.078(6) -0.021(5) 0.045(5) -0.033(5)
C75 0.053(4) 0.145(6) 0.083(5) -0.016(5) 0.029(4) 0.015(4)
C76 0.158(8) 0.208(9) 0.145(8) -0.031(7) 0.024(7) 0.022(7)
C77 0.153(9) 0.193(9) 0.199(10) 0.013(8) 0.026(7) 0.028(7)
C78 0.117(7) 0.209(9) 0.156(8) -0.019(7) 0.045(6) 0.040(7)
C79 0.143(7) 0.120(6) 0.157(7) 0.015(6) 0.062(6) -0.038(6)
C80 0.132(7) 0.140(7) 0.169(8) 0.019(6) 0.062(6) -0.047(6)
C81 0.143(8) 0.114(6) 0.132(8) 0.032(6) 0.041(6) -0.019(6)
C82 0.164(8) 0.137(7) 0.170(8) -0.011(7) 0.077(7) 0.000(6)
C83 0.055(4) 0.029(3) 0.039(3) 0.000(2) 0.022(3) 0.000(3)
C84 0.054(4) 0.039(3) 0.052(4) 0.000(3) 0.028(3) -0.001(3)
C85 0.059(4) 0.028(3) 0.055(4) -0.003(3) 0.026(3) 0.005(3)
C86 0.052(4) 0.025(3) 0.058(4) -0.007(3) 0.028(3) -0.006(3)
C87 0.048(4) 0.030(3) 0.059(4) -0.002(3) 0.022(3) 0.001(3)
C88 0.049(4) 0.026(3) 0.061(4) 0.005(3) 0.025(3) 0.000(3)
C89 0.049(4) 0.032(3) 0.084(5) -0.005(3) 0.029(4) 0.002(3)
C90 0.072(5) 0.071(5) 0.114(7) -0.008(5) 0.056(5) 0.003(4)
C91 0.058(5) 0.074(5) 0.119(8) -0.002(5) 0.013(5) 0.007(4)
C92 0.056(5) 0.064(5) 0.156(9) 0.035(5) 0.050(5) 0.020(4)
C93 0.103(6) 0.033(3) 0.104(7) 0.033(4) 0.044(5) 0.011(4)
C94 0.073(5) 0.025(3) 0.068(5) 0.001(3) 0.030(4) 0.008(3)
C95 0.119(7) 0.045(4) 0.067(5) 0.000(3) 0.030(5) 0.028(4)
C96 0.102(6) 0.043(4) 0.075(5) 0.003(4) 0.017(5) 0.028(4)
N9 0.032(3) 0.069(3) 0.035(3) 0.003(2) 0.017(2) 0.005(2)
N10 0.032(2) 0.055(3) 0.030(2) -0.007(2) 0.018(2) 0.010(2)
N11 0.041(3) 0.038(2) 0.035(3) 0.008(2) 0.021(2) 0.006(2)
N12 0.045(3) 0.069(3) 0.038(3) 0.003(2) 0.026(2) -0.002(3)
N13 0.032(2) 0.046(3) 0.031(2) -0.001(2) 0.015(2) -0.010(2)
N14 0.030(3) 0.060(3) 0.034(3) -0.001(2) 0.016(2) -0.009(2)
N15 0.024(3) 0.200(8) 0.053(4) -0.017(5) 0.000(3) 0.010(4)
N16 0.028(3) 0.153(6) 0.048(3) -0.019(4) 0.017(2) 0.001(3)
Ni1 0.0352(4) 0.0515(5) 0.0294(4) 0.0033(3) 0.0185(3) 0.0041(3)
Ni2 0.0226(4) 0.1008(7) 0.0407(5) -0.0128(4) 0.0113(3) -0.0091(4)

loop_
_atom_type_symbol
_atom_type_description
_atom_type_scat_dispersion_real
_atom_type_scat_dispersion_imag
_atom_type_scat_source
C C 0.0033 0.0016 'International Tables Vol C Tables 4.2.6.8 and 6.1.1.4'
H H 0.0000 0.0000 'International Tables Vol C Tables 4.2.6.8 and 6.1.1.4'
Br Br -0.2901 2.4595 'International Tables Vol C Tables 4.2.6.8 and 6.1.1.4'
N N 0.0061 0.0033 'International Tables Vol C Tables 4.2.6.8 and 6.1.1.4'
Ni Ni 0.3393 1.1124 'International Tables Vol C Tables 4.2.6.8 and 6.1.1.4'

loop_
_geom_angle_atom_site_label_1
_geom_angle_atom_site_label_2
_geom_angle_atom_site_label_3
_geom_angle
C2 C1 C6 120.0
C2 C1 C15 118.7(15)
C6 C1 C15 121.3(11)
C3 C2 C1 120.0
C3 C2 H2 120.0
C1 C2 H2 120.0
C2 C3 C4 120.0
C2 C3 C11 119.8(15)
C4 C3 C11 120.2(16)
C5 C4 C3 120.0
C5 C4 H4 120.0
C3 C4 H4 120.0
C4 C5 C6 120.0
C4 C5 C7 123.1(15)
C6 C5 C7 116.8(11)
C5 C6 C1 120.0
C5 C6 H6 120.0
C1 C6 H6 120.0
C10 C7 C9 109.5(8)
C10 C7 C5 122.2(14)
C9 C7 C5 100.2(12)
C10 C7 C8 106.5(14)
C9 C7 C8 105.7(8)
C5 C7 C8 111.6(11)
C7 C8 H8A 109.5
C7 C8 H8B 109.5
H8A C8 H8B 109.5
C7 C8 H8C 109.5
H8A C8 H8C 109.5
H8B C8 H8C 109.5
C7 C9 H9A 109.5
C7 C9 H9B 109.5
H9A C9 H9B 109.5
C7 C9 H9C 109.5
H9A C9 H9C 109.5
H9B C9 H9C 109.5
C7 C10 H10A 109.5
C7 C10 H10B 109.5
H10A C10 H10B 109.5
C7 C10 H10C 109.5
H10A C10 H10C 109.5
H10B C10 H10C 109.5
C13 C11 C3 98.3(14)
C13 C11 C14 112.8(9)
C3 C11 C14 109.9(18)
C13 C11 C12 111.1(11)
C3 C11 C12 117.6(16)
C14 C11 C12 107.2(10)
C11 C12 H12A 109.5
C11 C12 H12B 109.5
H12A C12 H12B 109.5
C11 C12 H12C 109.5
H12A C12 H12C 109.5
H12B C12 H12C 109.5
C11 C13 H13A 109.5
C11 C13 H13B 109.5
H13A C13 H13B 109.5
C11 C13 H13C 109.5
H13A C13 H13C 109.5
H13B C13 H13C 109.5
C11 C14 H14A 109.5
C11 C14 H14B 109.5
H14A C14 H14B 109.5
C11 C14 H14C 109.5
H14A C14 H14C 109.5
H14B C14 H14C 109.5
C34 C15 C16 118.4(14)
C34 C15 C1 120.3(13)
C16 C15 C1 121.2(10)
C17 C16 N15 110.4(13)
C17 C16 C15 120.0(14)
N15 C16 C15 124.8(9)
C18 C17 C16 109.0(17)
C18 C17 H17 125.5
C16 C17 H17 125.5
C17 C18 C19 106.9(17)
C17 C18 H18 126.5
C19 C18 H18 126.5
N15 C19 C20 123.4(8)
N15 C19 C18 109.6(11)
C20 C19 C18 126.9(15)
C21 C20 C19 123.0(13)
C21 C20 Br2 119.2(8)
C19 C20 Br2 117.4(8)
N14 C21 C20 124.0(7)
N14 C21 C22 111.1(7)
C20 C21 C22 124.6(11)
C23 C22 C21 107.4(11)
C23 C22 H22 126.3
C21 C22 H22 126.3
C22 C23 C24 106.2(11)
C22 C23 H23 126.9
C24 C23 H23 126.9
N14 C24 C25 126.5(6)
N14 C24 C23 110.1(8)
C25 C24 C23 123.0(12)
C24 C25 C26 120.0(8)
C24 C25 C35 117.5(7)
C26 C25 C35 122.2(5)
N13 C26 C25 125.6(5)
N13 C26 C27 109.9(9)
C25 C26 C27 124.3(10)
C28 C27 C26 107.0(10)
C28 C27 H27 126.5
C26 C27 H27 126.5
C27 C28 C29 107.3(8)
C27 C28 H28 126.4
C29 C28 H28 126.4
C30 C29 N13 127.9(8)
C30 C29 C28 123.2(10)
N13 C29 C28 108.9(5)
C29 C30 C31 120.8(11)
C29 C30 C50 120.2(10)
C31 C30 C50 118.8(5)
N16 C31 C30 124.6(6)
N16 C31 C32 110.6(13)
C30 C31 C32 124.6(13)
C33 C32 C31 107.9(16)
C33 C32 H32 126.1
C31 C32 H32 126.1
C32 C33 C34 105.4(13)
C32 C33 H33 127.3
C34 C33 H33 127.3
N16 C34 C15 128.5(11)
N16 C34 C33 111.4(9)
C15 C34 C33 119.7(13)
C36 C35 C37 118.2(5)
C36 C35 C25 119.6(11)
C37 C35 C25 121.9(12)
C35 C36 C40 121.6(11)
C35 C36 H36 119.2
C40 C36 H36 119.2
C38 C37 C35 121.2(13)
C38 C37 H37 119.4
C35 C37 H37 119.4
C37 C38 C39 118.2(12)
C37 C38 C45 122.5(13)
C39 C38 C45 119.1(5)
C40 C39 C38 124.0(6)
C40 C39 H39 118.0
C38 C39 H39 118.0
C39 C40 C36 116.7(14)
C39 C40 C41 124.2(6)
C36 C40 C41 119.1(12)
C40 C41 C44 112.7(12)
C40 C41 C42 108.2(5)
C44 C41 C42 107.7(11)
C40 C41 C43 109.4(5)
C44 C41 C43 110.2(11)
C42 C41 C43 108.6(14)
C41 C42 H42A 109.5
C41 C42 H42B 109.5
H42A C42 H42B 109.5
C41 C42 H42C 109.5
H42A C42 H42C 109.5
H42B C42 H42C 109.5
C41 C43 H43A 109.5
C41 C43 H43B 109.5
H43A C43 H43B 109.5
C41 C43 H43C 109.5
H43A C43 H43C 109.5
H43B C43 H43C 109.5
C41 C44 H44A 109.5
C41 C44 H44B 109.5
H44A C44 H44B 109.5
C41 C44 H44C 109.5
H44A C44 H44C 109.5
H44B C44 H44C 109.5
C48 C45 C38 111.7(6)
C48 C45 C46 109.3(6)
C38 C45 C46 108.5(10)
C48 C45 C47 108.1(6)
C38 C45 C47 110.5(9)
C46 C45 C47 108.7(11)
C45 C46 H46A 109.5
C45 C46 H46B 109.5
H46A C46 H46B 109.5
C45 C46 H46C 109.5
H46A C46 H46C 109.5
H46B C46 H46C 109.5
C45 C47 H47A 109.5
C45 C47 H47B 109.5
H47A C47 H47B 109.5
C45 C47 H47C 109.5
H47A C47 H47C 109.5
H47B C47 H47C 109.5
C45 C48 H48A 109.5
C45 C48 H48B 109.5
H48A C48 H48B 109.5
C45 C48 H48C 109.5
H48A C48 H48C 109.5
H48B C48 H48C 109.5
C53 C49 N10 124.4(7)
C53 C49 C50 124.3(10)
N10 C49 C50 111.0(6)
C51 C50 C49 105.7(11)
C51 C50 C30 128.7(10)
C49 C50 C30 125.5(5)
C50 C51 C52 107.6(12)
C50 C51 H51 126.2
C52 C51 H51 126.2
N10 C52 C68 126.3(5)
N10 C52 C51 111.3(10)
C68 C52 C51 122.4(11)
C49 C53 C54 123.4(9)
C49 C53 H53 118.3
C54 C53 H53 118.3
N11 C54 C53 125.9(5)
N11 C54 C55 111.4(8)
C53 C54 C55 122.7(8)
C56 C55 C54 106.3(10)
C56 C55 H55 126.8
C54 C55 H55 126.8
C55 C56 C57 106.3(8)
C55 C56 H56 126.9
C57 C56 H56 126.9
C58 C57 N11 125.1(7)
C58 C57 C56 123.4(9)
N11 C57 C56 111.1(6)
C59 C58 C57 123.0(8)
C59 C58 C83 119.6(6)
C57 C58 C83 117.0(9)
C58 C59 N12 125.3(6)
C58 C59 C60 124.4(9)
N12 C59 C60 110.2(10)
C61 C60 C59 106.6(10)
C61 C60 H60 126.7
C59 C60 H60 126.7
C60 C61 C62 108.1(8)
C60 C61 H61 125.9
C62 C61 H61 125.9
C61 C62 C63 126.8(9)
C61 C62 N12 112.7(6)
C63 C62 N12 120.5(10)
C64 C63 C62 126.3(9)
C64 C63 Br1 117.4(5)
C62 C63 Br1 115.9(10)
C63 C64 N9 124.1(6)
C63 C64 C65 125.8(11)
N9 C64 C65 110.0(12)
C66 C65 C64 106.4(13)
C66 C65 H65 126.8
C64 C65 H65 126.8
C65 C66 C67 108.9(10)
C65 C66 H66 125.6
C67 C66 H66 125.6
C68 C67 N9 125.0(9)
C68 C67 C66 124.5(10)
N9 C67 C66 110.3(6)
C67 C68 C52 120.9(12)
C67 C68 C69 121.3(10)
C52 C68 C69 117.6(6)
C71 C69 C70 119.4(11)
C71 C69 C68 118.8(14)
C70 C69 C68 121.8(7)
C69 C70 C74 119.9(8)
C69 C70 H70 120.0
C74 C70 H70 120.0
C69 C71 C72 120.1(15)
C69 C71 H71 120.0
C72 C71 H71 120.0
C73 C72 C71 118.7(8)
C73 C72 C75 122.3(12)
C71 C72 C75 118.9(16)
C74 C73 C72 121.5(11)
C74 C73 H73 119.2
C72 C73 H73 119.2
C73 C74 C70 120.3(15)
C73 C74 C79 126.0(12)
C70 C74 C79 113.7(10)
C76 C75 C78 117.3(17)
C76 C75 C77 109.7(12)
C78 C75 C77 96.4(11)
C76 C75 C72 107.7(11)
C78 C75 C72 109.5(13)
C77 C75 C72 116.2(13)
C75 C76 H76A 109.5
C75 C76 H76B 109.5
H76A C76 H76B 109.5
C75 C76 H76C 109.5
H76A C76 H76C 109.5
H76B C76 H76C 109.5
C75 C77 H77A 109.5
C75 C77 H77B 109.5
H77A C77 H77B 109.5
C75 C77 H77C 109.5
H77A C77 H77C 109.5
H77B C77 H77C 109.5
C75 C78 H78A 109.5
C75 C78 H78B 109.5
H78A C78 H78B 109.5
C75 C78 H78C 109.5
H78A C78 H78C 109.5
H78B C78 H78C 109.5
C81 C79 C80 114.9(13)
C81 C79 C82 105.9(16)
C80 C79 C82 105.9(15)
C81 C79 C74 110.9(10)
C80 C79 C74 107.5(11)
C82 C79 C74 111.7(11)
C79 C80 H80A 109.5
C79 C80 H80B 109.5
H80A C80 H80B 109.5
C79 C80 H80C 109.5
H80A C80 H80C 109.5
H80B C80 H80C 109.5
C79 C81 H81A 109.5
C79 C81 H81B 109.5
H81A C81 H81B 109.5
C79 C81 H81C 109.5
H81A C81 H81C 109.5
H81B C81 H81C 109.5
C79 C82 H82A 109.5
C79 C82 H82B 109.5
H82A C82 H82B 109.5
C79 C82 H82C 109.5
H82A C82 H82C 109.5
H82B C82 H82C 109.5
C88 C83 C84 121.5(6)
C88 C83 C58 118.8(13)
C84 C83 C58 119.6(11)
C83 C84 C85 119.0(12)
C83 C84 H84 120.5
C85 C84 H84 120.5
C86 C85 C84 118.7(13)
C86 C85 C94 123.2(6)
C84 C85 C94 118.2(12)
C85 C86 C87 123.8(6)
C85 C86 H86 118.1
C87 C86 H86 118.1
C86 C87 C88 116.5(12)
C86 C87 C89 121.2(5)
C88 C87 C89 122.4(13)
C83 C88 C87 120.6(13)
C83 C88 H88 119.7
C87 C88 H88 119.7
C92 C89 C87 113.5(6)
C92 C89 C91 109.0(7)
C87 C89 C91 110.2(13)
C92 C89 C90 108.5(6)
C87 C89 C90 109.6(8)
C91 C89 C90 105.7(11)
C89 C90 H90A 109.5
C89 C90 H90B 109.5
H90A C90 H90B 109.5
C89 C90 H90C 109.5
H90A C90 H90C 109.5
H90B C90 H90C 109.5
C89 C91 H91A 109.5
C89 C91 H91B 109.5
H91A C91 H91B 109.5
C89 C91 H91C 109.5
H91A C91 H91C 109.5
H91B C91 H91C 109.5
C89 C92 H92A 109.5
C89 C92 H92B 109.5
H92A C92 H92B 109.5
C89 C92 H92C 109.5
H92A C92 H92C 109.5
H92B C92 H92C 109.5
C94 C93 H93A 109.5
C94 C93 H93B 109.5
H93A C93 H93B 109.5
C94 C93 H93C 109.5
H93A C93 H93C 109.5
H93B C93 H93C 109.5
C93 C94 C95 108.4(10)
C93 C94 C85 111.5(11)
C95 C94 C85 108.9(6)
C93 C94 C96 108.8(13)
C95 C94 C96 109.5(14)
C85 C94 C96 109.7(5)
C94 C95 H95A 109.5
C94 C95 H95B 109.5
H95A C95 H95B 109.5
C94 C95 H95C 109.5
H95A C95 H95C 109.5
H95B C95 H95C 109.5
C94 C96 H96A 109.5
C94 C96 H96B 109.5
H96A C96 H96B 109.5
C94 C96 H96C 109.5
H96A C96 H96C 109.5
H96B C96 H96C 109.5
C64 N9 C67 104.5(8)
C64 N9 Ni1 127.3(11)
C67 N9 Ni1 128.2(5)
C52 N10 C49 104.5(5)
C52 N10 Ni1 128.4(9)
C49 N10 Ni1 127.2(7)
C54 N11 C57 104.8(5)
C54 N11 Ni1 127.3(7)
C57 N11 Ni1 127.8(5)
C62 N12 C59 102.2(8)
C62 N12 Ni1 129.6(4)
C59 N12 Ni1 128.2(9)
C26 N13 C29 106.7(6)
C26 N13 Ni2 127.6(9)
C29 N13 Ni2 125.7(6)
C24 N14 C21 105.3(5)
C24 N14 Ni2 127.1(8)
C21 N14 Ni2 127.5(7)
C16 N15 C19 104.0(7)
C16 N15 Ni2 128.1(12)
C19 N15 Ni2 127.9(10)
C34 N16 C31 104.8(8)
C34 N16 Ni2 127.9(9)
C31 N16 Ni2 126.4(12)
N12 Ni1 N11 89.8(9)
N12 Ni1 N9 90.8(10)
N11 Ni1 N9 178.0(2)
N12 Ni1 N10 178.2(2)
N11 Ni1 N10 90.4(9)
N9 Ni1 N10 89.1(10)
N13 Ni2 N14 89.8(13)
N13 Ni2 N15 179.2(3)
N14 Ni2 N15 90.2(13)
N13 Ni2 N16 90.9(13)
N14 Ni2 N16 177.7(3)
N15 Ni2 N16 89.1(13)

loop_
_geom_bond_atom_site_label_1
_geom_bond_atom_site_label_2
_geom_bond_distance
Br1 C63 1.898(7)
Br2 C20 1.881(8)
C1 C2 1.3900
C1 C6 1.3900
C1 C15 1.48(4)
C2 C3 1.3900
C2 H2 0.9300
C3 C4 1.3900
C3 C11 1.54(2)
C4 C5 1.3900
C4 H4 0.9300
C5 C6 1.3900
C5 C7 1.585(9)
C6 H6 0.9300
C7 C10 1.489(16)
C7 C9 1.557(9)
C7 C8 1.59(4)
C8 H8A 0.9600
C8 H8B 0.9600
C8 H8C 0.9600
C9 H9A 0.9600
C9 H9B 0.9600
C9 H9C 0.9600
C10 H10A 0.9600
C10 H10B 0.9600
C10 H10C 0.9600
C11 C13 1.453(9)
C11 C14 1.549(11)
C11 C12 1.56(3)
C12 H12A 0.9601
C12 H12B 0.9601
C12 H12C 0.9601
C13 H13A 0.9600
C13 H13B 0.9600
C13 H13C 0.9600
C14 H14A 0.9600
C14 H14B 0.9600
C14 H14C 0.9600
C15 C34 1.388(18)
C15 C16 1.417(15)
C16 C17 1.376(17)
C16 N15 1.38(4)
C17 C18 1.32(2)
C17 H17 0.9300
C18 C19 1.41(3)
C18 H18 0.9300
C19 N15 1.389(11)
C19 C20 1.40(3)
C20 C21 1.39(2)
C21 N14 1.380(8)
C21 C22 1.42(2)
C22 C23 1.354(13)
C22 H22 0.9300
C23 C24 1.464(10)
C23 H23 0.9300
C24 N14 1.37(2)
C24 C25 1.387(9)
C25 C26 1.389(8)
C25 C35 1.48(2)
C26 N13 1.37(2)
C26 C27 1.434(11)
C27 C28 1.346(9)
C27 H27 0.9300
C28 C29 1.45(2)
C28 H28 0.9300
C29 C30 1.372(16)
C29 N13 1.372(7)
C30 C31 1.41(3)
C30 C50 1.475(8)
C31 N16 1.381(10)
C31 C32 1.43(2)
C32 C33 1.34(2)
C32 H32 0.9300
C33 C34 1.463(13)
C33 H33 0.9300
C34 N16 1.36(3)
C35 C36 1.396(7)
C35 C37 1.44(3)
C36 C40 1.41(2)
C36 H36 0.9300
C37 C38 1.36(2)
C37 H37 0.9300
C38 C39 1.392(8)
C38 C45 1.53(4)
C39 C40 1.39(3)
C39 H39 0.9300
C40 C41 1.522(8)
C41 C44 1.53(3)
C41 C42 1.540(14)
C41 C43 1.547(15)
C42 H42A 0.9600
C42 H42B 0.9600
C42 H42C 0.9600
C43 H43A 0.9600
C43 H43B 0.9600
C43 H43C 0.9600
C44 H44A 0.9600
C44 H44B 0.9600
C44 H44C 0.9600
C45 C48 1.515(9)
C45 C46 1.538(11)
C45 C47 1.539(12)
C46 H46A 0.9600
C46 H46B 0.9600
C46 H46C 0.9600
C47 H47A 0.9600
C47 H47B 0.9600
C47 H47C 0.9600
C48 H48A 0.9600
C48 H48B 0.9600
C48 H48C 0.9600
C49 C53 1.369(17)
C49 N10 1.396(7)
C49 C50 1.43(3)
C50 C51 1.354(12)
C51 C52 1.426(12)
C51 H51 0.9300
C52 N10 1.35(3)
C52 C68 1.394(8)
C53 C54 1.383(19)
C53 H53 0.9300
C54 N11 1.363(7)
C54 C55 1.455(14)
C55 C56 1.373(15)
C55 H55 0.9300
C56 C57 1.441(8)
C56 H56 0.9300
C57 C58 1.374(12)
C57 N11 1.39(2)
C58 C59 1.344(8)
C58 C83 1.52(2)
C59 N12 1.413(19)
C59 C60 1.461(15)
C60 C61 1.342(11)
C60 H60 0.9300
C61 C62 1.39(2)
C61 H61 0.9300
C62 C63 1.395(15)
C62 N12 1.409(9)
C63 C64 1.37(3)
C64 N9 1.381(9)
C64 C65 1.466(19)
C65 C66 1.31(2)
C65 H65 0.9300
C66 C67 1.427(8)
C66 H66 0.9300
C67 C68 1.383(15)
C67 N9 1.38(3)
C68 C69 1.48(3)
C69 C71 1.38(2)
C69 C70 1.388(9)
C70 C74 1.42(3)
C70 H70 0.9300
C71 C72 1.43(3)
C71 H71 0.9300
C72 C73 1.386(12)
C72 C75 1.56(3)
C73 C74 1.33(3)
C73 H73 0.9300
C74 C79 1.618(15)
C75 C76 1.428(17)
C75 C78 1.51(2)
C75 C77 1.528(9)
C76 H76A 0.9600
C76 H76B 0.9600
C76 H76C 0.9600
C77 H77A 0.9600
C77 H77B 0.9600
C77 H77C 0.9600
C78 H78A 0.9600
C78 H78B 0.9600
C78 H78C 0.9600
C79 C81 1.455(19)
C79 C80 1.56(4)
C79 C82 1.57(2)
C80 H80A 0.9600
C80 H80B 0.9600
C80 H80C 0.9600
C81 H81A 0.9600
C81 H81B 0.9600
C81 H81C 0.9600
C82 H82A 0.9600
C82 H82B 0.9600
C82 H82C 0.9600
C83 C88 1.37(3)
C83 C84 1.386(8)
C84 C85 1.42(2)
C84 H84 0.9300
C85 C86 1.36(3)
C85 C94 1.541(8)
C86 C87 1.398(8)
C86 H86 0.9300
C87 C88 1.43(2)
C87 C89 1.51(4)
C88 H88 0.9300
C89 C92 1.506(9)
C89 C91 1.525(18)
C89 C90 1.543(11)
C90 H90A 0.9600
C90 H90B 0.9600
C90 H90C 0.9600
C91 H91A 0.9600
C91 H91B 0.9600
C91 H91C 0.9600
C92 H92A 0.9600
C92 H92B 0.9600
C92 H92C 0.9600
C93 C94 1.51(3)
C93 H93A 0.9600
C93 H93B 0.9600
C93 H93C 0.9600
C94 C95 1.538(12)
C94 C96 1.551(18)
C95 H95A 0.9600
C95 H95B 0.9600
C95 H95C 0.9600
C96 H96A 0.9600
C96 H96B 0.9600
C96 H96C 0.9600
N9 Ni1 1.942(10)
N10 Ni1 1.94(2)
N11 Ni1 1.939(9)
N12 Ni1 1.91(3)
N13 Ni2 1.92(2)
N14 Ni2 1.921(17)
N15 Ni2 1.92(3)
N16 Ni2 1.937(17)

loop_
_geom_torsion_atom_site_label_1
_geom_torsion_atom_site_label_2
_geom_torsion_atom_site_label_3
_geom_torsion_atom_site_label_4
_geom_torsion
C6 C1 C2 C3 0.0
C15 C1 C2 C3 179.2(12)
C1 C2 C3 C4 0.0
C1 C2 C3 C11 179.1(13)
C2 C3 C4 C5 0.0
C11 C3 C4 C5 -179.1(13)
C3 C4 C5 C6 0.0
C3 C4 C5 C7 176.1(12)
C4 C5 C6 C1 0.0
C7 C5 C6 C1 -176.3(11)
C2 C1 C6 C5 0.0
C15 C1 C6 C5 -179.1(12)
C4 C5 C7 C10 -131.4(16)
C6 C5 C7 C10 44.8(17)
C4 C5 C7 C9 107.6(11)
C6 C5 C7 C9 -76.2(11)
C4 C5 C7 C8 -3.9(14)
C6 C5 C7 C8 172.3(9)
C2 C3 C11 C13 73.0(12)
C4 C3 C11 C13 -107.9(11)
C2 C3 C11 C14 -44.9(15)
C4 C3 C11 C14 134.2(12)
C2 C3 C11 C12 -167.9(10)
C4 C3 C11 C12 11.2(16)
C2 C1 C15 C34 73.7(14)
C6 C1 C15 C34 -107.2(13)
C2 C1 C15 C16 -103.3(13)
C6 C1 C15 C16 75.9(15)
C34 C15 C16 C17 164.7(15)
C1 C15 C16 C17 -18(2)
C34 C15 C16 N15 12(2)
C1 C15 C16 N15 -171.3(12)
N15 C16 C17 C18 -3(2)
C15 C16 C17 C18 -159.1(17)
C16 C17 C18 C19 3(3)
C17 C18 C19 N15 -2(2)
C17 C18 C19 C20 -178.4(16)
N15 C19 C20 C21 -13.3(17)
C18 C19 C20 C21 162.9(16)
N15 C19 C20 Br2 174.0(9)
C18 C19 C20 Br2 -10(2)
C19 C20 C21 N14 8.4(12)
Br2 C20 C21 N14 -179.0(5)
C19 C20 C21 C22 -164.1(9)
Br2 C20 C21 C22 8.4(10)
N14 C21 C22 C23 -2.3(7)
C20 C21 C22 C23 171.1(6)
C21 C22 C23 C24 2.0(6)
C22 C23 C24 N14 -1.1(6)
C22 C23 C24 C25 172.2(5)
N14 C24 C25 C26 11.7(8)
C23 C24 C25 C26 -160.5(5)
N14 C24 C25 C35 -174.2(5)
C23 C24 C25 C35 13.6(7)
C24 C25 C26 N13 -7.7(8)
C35 C25 C26 N13 178.4(4)
C24 C25 C26 C27 166.3(5)
C35 C25 C26 C27 -7.6(8)
N13 C26 C27 C28 6.0(6)
C25 C26 C27 C28 -168.8(5)
C26 C27 C28 C29 -5.6(6)
C27 C28 C29 C30 -173.1(5)
C27 C28 C29 N13 3.5(6)
N13 C29 C30 C31 -11.4(9)
C28 C29 C30 C31 164.4(6)
N13 C29 C30 C50 173.7(5)
C28 C29 C30 C50 -10.5(8)
C29 C30 C31 N16 5.2(11)
C50 C30 C31 N16 -179.8(7)
C29 C30 C31 C32 -168.9(8)
C50 C30 C31 C32 6.0(12)
N16 C31 C32 C33 1.8(12)
C30 C31 C32 C33 176.7(9)
C31 C32 C33 C34 -1.1(13)
C16 C15 C34 N16 1(2)
C1 C15 C34 N16 -176.2(11)
C16 C15 C34 C33 -170.3(11)
C1 C15 C34 C33 12.7(18)
C32 C33 C34 N16 0.1(13)
C32 C33 C34 C15 172.7(11)
C24 C25 C35 C36 65.2(6)
C26 C25 C35 C36 -120.8(5)
C24 C25 C35 C37 -108.5(6)
C26 C25 C35 C37 65.5(7)
C37 C35 C36 C40 -0.1(7)
C25 C35 C36 C40 -174.1(5)
C36 C35 C37 C38 0.0(7)
C25 C35 C37 C38 173.9(5)
C35 C37 C38 C39 0.0(8)
C35 C37 C38 C45 -176.4(5)
C37 C38 C39 C40 0.1(8)
C45 C38 C39 C40 176.6(5)
C38 C39 C40 C36 -0.1(8)
C38 C39 C40 C41 177.4(5)
C35 C36 C40 C39 0.2(7)
C35 C36 C40 C41 -177.5(5)
C39 C40 C41 C44 6.3(8)
C36 C40 C41 C44 -176.3(5)
C39 C40 C41 C42 -112.6(11)
C36 C40 C41 C42 64.8(11)
C39 C40 C41 C43 129.2(8)
C36 C40 C41 C43 -53.3(8)
C37 C38 C45 C48 -11.0(8)
C39 C38 C45 C48 172.6(5)
C37 C38 C45 C46 109.5(6)
C39 C38 C45 C46 -66.9(6)
C37 C38 C45 C47 -131.4(6)
C39 C38 C45 C47 52.3(7)
C53 C49 C50 C51 171.6(5)
N10 C49 C50 C51 -2.1(6)
C53 C49 C50 C30 -5.8(9)
N10 C49 C50 C30 -179.5(5)
C29 C30 C50 C51 120.9(14)
C31 C30 C50 C51 -54.0(15)
C29 C30 C50 C49 -62.3(15)
C31 C30 C50 C49 122.7(14)
C49 C50 C51 C52 1.8(6)
C30 C50 C51 C52 179.1(6)
C50 C51 C52 N10 -1.0(7)
C50 C51 C52 C68 178.3(6)
N10 C49 C53 C54 3.3(9)
C50 C49 C53 C54 -169.6(5)
C49 C53 C54 N11 -6.2(9)
C49 C53 C54 C55 172.8(5)
N11 C54 C55 C56 0.2(6)
C53 C54 C55 C56 -179.0(5)
C54 C55 C56 C57 -0.8(6)
C55 C56 C57 C58 -172.7(5)
C55 C56 C57 N11 1.1(6)
N11 C57 C58 C59 -2.3(9)
C56 C57 C58 C59 170.6(5)
N11 C57 C58 C83 -175.2(5)
C56 C57 C58 C83 -2.3(8)
C57 C58 C59 N12 2.3(9)
C83 C58 C59 N12 175.0(5)
C57 C58 C59 C60 -173.7(6)
C83 C58 C59 C60 -1.0(9)
C58 C59 C60 C61 173.8(7)
N12 C59 C60 C61 -2.8(9)
C59 C60 C61 C62 4.6(10)
C60 C61 C62 C63 175.4(9)
C60 C61 C62 N12 -5.1(11)
C61 C62 C63 C64 -170.2(10)
N12 C62 C63 C64 10.3(15)
C61 C62 C63 Br1 3.2(14)
N12 C62 C63 Br1 -176.3(6)
C62 C63 C64 N9 -9.6(15)
Br1 C63 C64 N9 177.1(6)
C62 C63 C64 C65 166.1(9)
Br1 C63 C64 C65 -7.3(13)
C63 C64 C65 C66 -176.4(9)
N9 C64 C65 C66 -0.2(9)
C64 C65 C66 C67 0.4(9)
C65 C66 C67 C68 -175.7(7)
C65 C66 C67 N9 -0.5(9)
N9 C67 C68 C52 -8.5(10)
C66 C67 C68 C52 165.9(6)
N9 C67 C68 C69 176.0(6)
C66 C67 C68 C69 -9.5(10)
N10 C52 C68 C67 11.7(10)
C51 C52 C68 C67 -167.5(6)
N10 C52 C68 C69 -172.7(6)
C51 C52 C68 C69 8.2(9)
C67 C68 C69 C71 -115.3(7)
C52 C68 C69 C71 69.1(8)
C67 C68 C69 C70 67.6(8)
C52 C68 C69 C70 -108.0(7)
C71 C69 C70 C74 0.2(9)
C68 C69 C70 C74 177.3(6)
C70 C69 C71 C72 0.1(9)
C68 C69 C71 C72 -177.0(6)
C69 C71 C72 C73 0.1(10)
C69 C71 C72 C75 176.4(6)
C71 C72 C73 C74 -0.7(11)
C75 C72 C73 C74 -176.9(8)
C72 C73 C74 C70 1.1(12)
C72 C73 C74 C79 -179.3(9)
C69 C70 C74 C73 -0.9(11)
C69 C70 C74 C79 179.5(8)
C73 C72 C75 C76 59.4(12)
C71 C72 C75 C76 -116.7(11)
C73 C72 C75 C78 -69.2(13)
C71 C72 C75 C78 114.6(10)
C73 C72 C75 C77 -177.1(11)
C71 C72 C75 C77 6.7(13)
C73 C74 C79 C81 121.0(13)
C70 C74 C79 C81 -59.4(15)
C73 C74 C79 C80 -5.3(16)
C70 C74 C79 C80 174.3(9)
C73 C74 C79 C82 -121.1(15)
C70 C74 C79 C82 58.6(16)
C59 C58 C83 C88 -77.6(8)
C57 C58 C83 C88 95.5(7)
C59 C58 C83 C84 104.5(8)
C57 C58 C83 C84 -82.4(7)
C88 C83 C84 C85 0.7(9)
C58 C83 C84 C85 178.6(5)
C83 C84 C85 C86 -1.3(9)
C83 C84 C85 C94 178.8(6)
C84 C85 C86 C87 1.0(10)
C94 C85 C86 C87 -179.0(6)
C85 C86 C87 C88 -0.2(9)
C85 C86 C87 C89 -179.7(6)
C84 C83 C88 C87 0.2(9)
C58 C83 C88 C87 -177.7(5)
C86 C87 C88 C83 -0.5(9)
C89 C87 C88 C83 179.1(6)
C86 C87 C89 C92 -179.7(7)
C88 C87 C89 C92 0.7(10)
C86 C87 C89 C91 -57.2(9)
C88 C87 C89 C91 123.3(7)
C86 C87 C89 C90 58.7(8)
C88 C87 C89 C90 -120.8(7)
C86 C85 C94 C93 2.9(9)
C84 C85 C94 C93 -177.1(6)
C86 C85 C94 C95 122.5(8)
C84 C85 C94 C95 -57.5(9)
C86 C85 C94 C96 -117.7(12)
C84 C85 C94 C96 62.3(12)
C63 C64 N9 C67 176.2(8)
C65 C64 N9 C67 -0.1(8)
C63 C64 N9 Ni1 -2.4(12)
C65 C64 N9 Ni1 -178.7(5)
C68 C67 N9 C64 175.5(7)
C66 C67 N9 C64 0.3(7)
C68 C67 N9 Ni1 -6.0(9)
C66 C67 N9 Ni1 178.9(4)
C68 C52 N10 C49 -179.6(6)
C51 C52 N10 C49 -0.3(6)
C68 C52 N10 Ni1 -0.1(9)
C51 C52 N10 Ni1 179.2(4)
C53 C49 N10 C52 -172.2(5)
C50 C49 N10 C52 1.5(6)
C53 C49 N10 Ni1 8.2(8)
C50 C49 N10 Ni1 -178.0(4)
C53 C54 N11 C57 179.6(5)
C55 C54 N11 C57 0.5(6)
C53 C54 N11 Ni1 -2.7(8)
C55 C54 N11 Ni1 178.2(3)
C58 C57 N11 C54 172.7(5)
C56 C57 N11 C54 -1.0(6)
C58 C57 N11 Ni1 -5.0(8)
C56 C57 N11 Ni1 -178.7(3)
C61 C62 N12 C59 3.1(9)
C63 C62 N12 C59 -177.3(8)
C61 C62 N12 Ni1 -178.7(6)
C63 C62 N12 Ni1 0.9(12)
C58 C59 N12 C62 -176.7(6)
C60 C59 N12 C62 -0.2(7)
C58 C59 N12 Ni1 5.0(9)
C60 C59 N12 Ni1 -178.4(5)
C25 C26 N13 C29 170.9(5)
C27 C26 N13 C29 -3.8(5)
C25 C26 N13 Ni2 -10.5(7)
C27 C26 N13 Ni2 174.7(3)
C30 C29 N13 C26 176.6(5)
C28 C29 N13 C26 0.3(5)
C30 C29 N13 Ni2 -1.9(8)
C28 C29 N13 Ni2 -178.3(3)
C25 C24 N14 C21 -173.3(5)
C23 C24 N14 C21 -0.3(6)
C25 C24 N14 Ni2 2.8(7)
C23 C24 N14 Ni2 175.8(4)
C20 C21 N14 C24 -171.9(6)
C22 C21 N14 C24 1.6(6)
C20 C21 N14 Ni2 12.1(9)
C22 C21 N14 Ni2 -174.5(4)
C17 C16 N15 C19 1.4(16)
C15 C16 N15 C19 156.6(13)
C17 C16 N15 Ni2 -179.3(12)
C15 C16 N15 Ni2 -24.1(18)
C20 C19 N15 C16 177.0(12)
C18 C19 N15 C16 0.2(17)
C20 C19 N15 Ni2 -2.4(17)
C18 C19 N15 Ni2 -179.2(13)
C15 C34 N16 C31 -170.8(12)
C33 C34 N16 C31 0.9(11)
C15 C34 N16 Ni2 -1.0(18)
C33 C34 N16 Ni2 170.7(7)
C30 C31 N16 C34 -176.5(8)
C32 C31 N16 C34 -1.6(10)
C30 C31 N16 Ni2 13.5(12)
C32 C31 N16 Ni2 -171.6(7)
C62 N12 Ni1 N11 173.6(6)
C59 N12 Ni1 N11 -8.6(5)
C62 N12 Ni1 N9 -8.3(7)
C59 N12 Ni1 N9 169.4(5)
C62 N12 Ni1 N10 78(6)
C59 N12 Ni1 N10 -104(6)
C54 N11 Ni1 N12 -168.6(5)
C57 N11 Ni1 N12 8.6(4)
C54 N11 Ni1 N9 86(6)
C57 N11 Ni1 N9 -97(6)
C54 N11 Ni1 N10 9.7(5)
C57 N11 Ni1 N10 -173.2(4)
C64 N9 Ni1 N12 9.0(6)
C67 N9 Ni1 N12 -169.2(5)
C64 N9 Ni1 N11 114(6)
C67 N9 Ni1 N11 -64(6)
C64 N9 Ni1 N10 -169.2(6)
C67 N9 Ni1 N10 12.5(5)
C52 N10 Ni1 N12 -96(6)
C49 N10 Ni1 N12 83(6)
C52 N10 Ni1 N11 168.3(5)
C49 N10 Ni1 N11 -12.3(5)
C52 N10 Ni1 N9 -9.7(5)
C49 N10 Ni1 N9 169.7(5)
C26 N13 Ni2 N14 18.1(4)
C29 N13 Ni2 N14 -163.6(4)
C26 N13 Ni2 N15 -69(18)
C29 N13 Ni2 N15 109(18)
C26 N13 Ni2 N16 -164.0(4)
C29 N13 Ni2 N16 14.2(5)
C24 N14 Ni2 N13 -14.4(4)
C21 N14 Ni2 N13 160.9(5)
C24 N14 Ni2 N15 164.8(5)
C21 N14 Ni2 N15 -19.9(6)
C24 N14 Ni2 N16 -123(6)
C21 N14 Ni2 N16 53(6)
C16 N15 Ni2 N13 -76(18)
C19 N15 Ni2 N13 103(18)
C16 N15 Ni2 N14 -163.9(10)
C19 N15 Ni2 N14 15.3(10)
C16 N15 Ni2 N16 18.3(10)
C19 N15 Ni2 N16 -162.5(10)
C34 N16 Ni2 N13 172.6(9)
C31 N16 Ni2 N13 -19.7(8)
C34 N16 Ni2 N14 -79(6)
C31 N16 Ni2 N14 89(6)
C34 N16 Ni2 N15 -6.6(9)
C31 N16 Ni2 N15 161.1(8)

loop_
_platon_squeeze_void_nr
_platon_squeeze_void_average_x
_platon_squeeze_void_average_y
_platon_squeeze_void_average_z
_platon_squeeze_void_volume
_platon_squeeze_void_count_electrons
1 -0.003 -0.002 -0.006 4590.7 -48.9
